data_7061680
loop_
_publ_author_name
'Girase, Jaipal Devesing'
'Kajjam, Aravind Babu'
'Dubey, Deepak Kumar'
'Kesavan, Kiran Kishore'
'Jou, Jwo-Huei'
'Vaidyanathan, Sivakumar'

_publ_section_title
;
 Unipolar 1-phenylimidazo[1,5-a]pyridine: a new class of ultra-bright
 sky-blue emitters for solution-processed organic light emitting diodes
;
_journal_issue 35
_journal_name_full 'New Journal of Chemistry'
_journal_page_first 16717
_journal_page_last 16729
_journal_paper_doi 10.1039/D2NJ01938H
_journal_volume 46
_journal_year 2022
_chemical_formula_moiety 'C29 H18 N2'
_chemical_formula_sum 'C29 H18 N2'
_chemical_formula_weight 394.45
_space_group_crystal_system monoclinic
_space_group_IT_number 14
_space_group_name_Hall '-P 2ybc'
_space_group_name_H-M_alt 'P 1 21/c 1'
_atom_sites_solution_hydrogens geom
_atom_sites_solution_primary iterative
_audit_creation_date 2021-10-08
_audit_creation_method
;
Olex2 1.3
(compiled 2020.11.12 svn.r5f609507 for OlexSys, GUI svn.r6272)
;
_audit_update_record
;
2021-10-08 deposited with the CCDC.	2022-07-29 downloaded from the CCDC.
;
_cell_angle_alpha 90
_cell_angle_beta 112.944(6)
_cell_angle_gamma 90
_cell_formula_units_Z 4
_cell_length_a 16.8196(9)
_cell_length_b 9.2131(4)
_cell_length_c 13.9884(7)
_cell_measurement_reflns_used 6620
_cell_measurement_temperature 293(2)
_cell_measurement_theta_max 25.6270
_cell_measurement_theta_min 2.5570
_cell_volume 1996.16(19)
_computing_cell_refinement 'CrysAlisPro 1.171.41.93a (Rigaku OD, 2020)'
_computing_data_collection 'CrysAlisPro 1.171.41.93a (Rigaku OD, 2020)'
_computing_data_reduction 'CrysAlisPro 1.171.41.93a (Rigaku OD, 2020)'
_computing_molecular_graphics 'Olex2 1.3 (Dolomanov et al., 2009)'
_computing_publication_material 'Olex2 1.3 (Dolomanov et al., 2009)'
_computing_structure_refinement 'SHELXL 2018/3 (Sheldrick, 2015)'
_computing_structure_solution 'olex2.solve 1.3 (Bourhis et al., 2015)'
_diffrn_ambient_temperature 293(2)
_diffrn_detector 'Hybrid Pixel Array Detector'
_diffrn_detector_area_resol_mean 10.0000
_diffrn_measured_fraction_theta_full 0.996
_diffrn_measured_fraction_theta_max 0.937
_diffrn_measurement_details
;
List of Runs (angles in degrees, time in seconds):

  # Type    Start    End  Width  t~exp~   \w     \q     \k     \f   Frames
#--------------------------------------------------------------------------
  1  \w     73.00  99.00   0.50   25.13    --   10.00  11.00  30.00   52
  2  \w     52.00  78.00   0.50   25.13    --  -10.20  11.00  30.00   52
  3  \w    -58.00  -9.00   0.50   25.13    --  -10.20  11.00  30.00   98
  4  \w     -9.00  99.00   0.50   25.13    --   10.00  77.00  60.00  216
  5  \w    -16.00  99.00   0.50   25.13    --   10.00  82.00 150.00  230
  6  \w    -20.00  95.00   0.50   25.13    --   10.00  57.00 150.00  230
  7  \w     -5.00  20.00   0.50   25.13    --   10.00 -11.00-143.00   50
;
_diffrn_measurement_device 'four-circle diffractometer'
_diffrn_measurement_device_type 'XtaLAB Pro II AFC12 (RINC): Kappa single'
_diffrn_measurement_method '\w scans'
_diffrn_orient_matrix_type 'CrysAlisPro convention (1999,Acta A55,543-557)'
_diffrn_orient_matrix_UB_11 -0.0424872000
_diffrn_orient_matrix_UB_12 0.0063793000
_diffrn_orient_matrix_UB_13 -0.0014486000
_diffrn_orient_matrix_UB_21 -0.0170361000
_diffrn_orient_matrix_UB_22 -0.0093997000
_diffrn_orient_matrix_UB_23 -0.0546159000
_diffrn_orient_matrix_UB_31 -0.0014654000
_diffrn_orient_matrix_UB_32 -0.0761672000
_diffrn_orient_matrix_UB_33 0.0066417000
_diffrn_radiation_monochromator mirror
_diffrn_radiation_probe x-ray
_diffrn_radiation_type 'Mo K\a'
_diffrn_radiation_wavelength 0.71073
_diffrn_reflns_av_R_equivalents 0.0260
_diffrn_reflns_av_unetI/netI 0.0328
_diffrn_reflns_Laue_measured_fraction_full 0.996
_diffrn_reflns_Laue_measured_fraction_max 0.937
_diffrn_reflns_limit_h_max 20
_diffrn_reflns_limit_h_min -20
_diffrn_reflns_limit_k_max 11
_diffrn_reflns_limit_k_min -7
_diffrn_reflns_limit_l_max 17
_diffrn_reflns_limit_l_min -11
_diffrn_reflns_number 15918
_diffrn_reflns_point_group_measured_fraction_full 0.996
_diffrn_reflns_point_group_measured_fraction_max 0.937
_diffrn_reflns_theta_full 25.242
_diffrn_reflns_theta_max 27.130
_diffrn_reflns_theta_min 2.572
_diffrn_source 'micro-focus sealed X-ray tube'
_diffrn_source_type 'Rigaku (Mo) X-ray Source'
_exptl_absorpt_coefficient_mu 0.077
_exptl_absorpt_correction_T_max 1.00000
_exptl_absorpt_correction_T_min 0.11049
_exptl_absorpt_correction_type multi-scan
_exptl_absorpt_process_details
;
CrysAlisPro 1.171.41.93a (Rigaku Oxford Diffraction, 2020)
Empirical absorption correction using spherical harmonics,
implemented in SCALE3 ABSPACK scaling algorithm.
;
_exptl_crystal_density_diffrn 1.313
_exptl_crystal_F_000 824
_exptl_crystal_preparation Luminescent
_refine_diff_density_max 0.438
_refine_diff_density_min -0.199
_refine_diff_density_rms 0.042
_refine_ls_extinction_method none
_refine_ls_goodness_of_fit_ref 1.073
_refine_ls_hydrogen_treatment constr
_refine_ls_matrix_type full
_refine_ls_number_parameters 280
_refine_ls_number_reflns 4131
_refine_ls_number_restraints 0
_refine_ls_restrained_S_all 1.073
_refine_ls_R_factor_all 0.1138
_refine_ls_R_factor_gt 0.0680
_refine_ls_shift/su_max 0.000
_refine_ls_shift/su_mean 0.000
_refine_ls_structure_factor_coef Fsqd
_refine_ls_weighting_details 'w=1/[\s^2^(Fo^2^)+(0.0970P)^2^+0.6963P] where P=(Fo^2^+2Fc^2^)/3'
_refine_ls_weighting_scheme calc
_refine_ls_wR_factor_gt 0.1922
_refine_ls_wR_factor_ref 0.2218
_reflns_Friedel_coverage 0.000
_reflns_number_gt 2381
_reflns_number_total 4131
_reflns_threshold_expression 'I > 2\s(I)'
_cod_data_source_file d2nj01938h2.cif
_cod_data_source_block vsjgimpy5_260821
_cod_depositor_comments 'Adding full bibliography for 7061679--7061680.cif.'
_cod_database_code 7061680
_shelx_shelxl_version_number 2018/3
_chemical_oxdiff_formula 'C29 H18 N2'
_shelx_space_group_comment
;
The symmetry employed for this shelxl refinement is uniquely defined
by the following loop, which should always be used as a source of
symmetry information in preference to the above space-group names.
They are only intended as comments.
;
_reflns_odcompleteness_completeness 98.60
_reflns_odcompleteness_iscentric 1
_reflns_odcompleteness_theta 26.32
_olex2_refinement_description
;
1. Fixed Uiso
 At 1.2 times of:
  All C(H) groups
2.a Aromatic/amide H refined with riding coordinates:
 C00C(H00C), C00D(H00D), C00F(H00F), C00G(H00G), C00I(H00I), C00J(H00J),
 C00K(H00K), C00L(H00L), C00M(H00M), C00N(H00N), C00O(H00O), C00P(H00P),
 C00Q(H00Q), C00R(H00R), C00S(H00S), C00T(H00T), C00U(H00U), C00V(H00V)
;
_olex2_submission_special_instructions 'No special instructions were received'
_oxdiff_exptl_absorpt_empirical_details
;
Empirical correction (ABSPACK) includes:
- Absorption correction using spherical harmonics
- Frame scaling
;
_oxdiff_exptl_absorpt_empirical_full_max 6.453
_oxdiff_exptl_absorpt_empirical_full_min 0.341

loop_
_space_group_symop_operation_xyz
'x, y, z'
'-x, y+1/2, -z+1/2'
'-x, -y, -z'
'x, -y-1/2, z-1/2'

loop_
_atom_site_label
_atom_site_type_symbol
_atom_site_fract_x
_atom_site_fract_y
_atom_site_fract_z
_atom_site_U_iso_or_equiv
_atom_site_adp_type
_atom_site_occupancy
_atom_site_site_symmetry_order
_atom_site_calc_flag
_atom_site_refinement_flags_posn
_atom_site_refinement_flags_adp
_atom_site_refinement_flags_occupancy
_atom_site_disorder_assembly
_atom_site_disorder_group
N001 N 0.76834(14) 0.2364(2) 0.35885(17) 0.0650(6) Uani 1 1 d . . . . .
N002 N 0.83085(15) 0.4098(3) 0.30270(19) 0.0715(7) Uani 1 1 d . . . . .
C003 C 0.67666(17) 0.5229(3) 0.40617(19) 0.0551(6) Uani 1 1 d . . . . .
C004 C 0.73067(19) 0.7013(3) 0.5515(2) 0.0635(7) Uani 1 1 d . . . . .
C005 C 0.76225(18) 0.4938(3) 0.4213(2) 0.0642(7) Uani 1 1 d . . . . .
C006 C 0.81029(17) 0.1661(3) 0.3020(2) 0.0610(7) Uani 1 1 d . . . . .
C007 C 0.89948(16) 0.2717(3) 0.2042(2) 0.0628(7) Uani 1 1 d . . . . .
C008 C 0.84749(17) 0.2771(3) 0.2677(2) 0.0639(7) Uani 1 1 d . . . . .
C009 C 0.65941(19) 0.6282(3) 0.4716(2) 0.0641(7) Uani 1 1 d . . . . .
C00A C 0.78395(18) 0.3841(3) 0.3576(2) 0.0651(7) Uani 1 1 d . . . . .
C00B C 0.5743(2) 0.6621(3) 0.4586(2) 0.0709(8) Uani 1 1 d . . . . .
C00C C 0.8130(2) 0.6672(3) 0.5592(2) 0.0713(8) Uani 1 1 d . . . . .
H00C H 0.859801 0.713439 0.609534 0.086 Uiso 1 1 calc R U . . .
C00D C 0.6036(2) 0.4550(3) 0.3277(2) 0.0717(8) Uani 1 1 d . . . . .
H00D H 0.613008 0.386877 0.284173 0.086 Uiso 1 1 calc R U . . .
C00E C 0.5580(2) 0.7673(3) 0.5225(2) 0.0718(8) Uani 1 1 d . . . . .
C00F C 0.80527(19) 0.0132(3) 0.2949(2) 0.0725(8) Uani 1 1 d . . . . .
H00F H 0.832535 -0.036235 0.258231 0.087 Uiso 1 1 calc R U . . .
C00G C 0.72417(19) 0.1594(4) 0.4074(2) 0.0736(8) Uani 1 1 d . . . . .
H00G H 0.698311 0.207333 0.446314 0.088 Uiso 1 1 calc R U . . .
C00H C 0.5036(2) 0.5910(3) 0.3795(2) 0.0741(8) Uani 1 1 d . . . . .
C00I C 0.8284(2) 0.5679(3) 0.4955(2) 0.0727(8) Uani 1 1 d . . . . .
H00I H 0.884907 0.550372 0.502776 0.087 Uiso 1 1 calc R U . . .
C00J C 0.7191(2) 0.0141(4) 0.3975(2) 0.0787(9) Uani 1 1 d . . . . .
H00J H 0.687732 -0.037709 0.427986 0.094 Uiso 1 1 calc R U . . .
C00K C 0.52125(19) 0.4865(4) 0.3147(2) 0.0769(9) Uani 1 1 d . . . . .
H00K H 0.475696 0.439599 0.262940 0.092 Uiso 1 1 calc R U . . .
C00L C 0.89251(19) 0.3816(4) 0.1334(2) 0.0762(9) Uani 1 1 d . . . . .
H00L H 0.854423 0.457866 0.126320 0.091 Uiso 1 1 calc R U . . .
C00M C 0.7134(2) 0.8044(3) 0.6176(2) 0.0792(9) Uani 1 1 d . . . . .
H00M H 0.758940 0.849802 0.670404 0.095 Uiso 1 1 calc R U . . .
C00N C 0.7607(2) -0.0619(4) 0.3416(2) 0.0822(9) Uani 1 1 d . . . . .
H00N H 0.757386 -0.162618 0.336975 0.099 Uiso 1 1 calc R U . . .
C00O C 0.95715(19) 0.1609(4) 0.2137(2) 0.0785(9) Uani 1 1 d . . . . .
H00O H 0.963105 0.086148 0.260718 0.094 Uiso 1 1 calc R U . . .
C00P C 0.6295(3) 0.8363(4) 0.6032(3) 0.0922(11) Uani 1 1 d . . . . .
H00P H 0.618975 0.903720 0.646329 0.111 Uiso 1 1 calc R U . . .
C00Q C 0.9408(2) 0.3797(4) 0.0736(3) 0.0872(10) Uani 1 1 d . . . . .
H00Q H 0.935242 0.454267 0.026635 0.105 Uiso 1 1 calc R U . . .
C00R C 0.9971(2) 0.2685(5) 0.0833(3) 0.0919(11) Uani 1 1 d . . . . .
H00R H 1.028968 0.266447 0.041940 0.110 Uiso 1 1 calc R U . . .
C00S C 1.0066(2) 0.1596(4) 0.1538(3) 0.0918(10) Uani 1 1 d . . . . .
H00S H 1.045942 0.085171 0.161585 0.110 Uiso 1 1 calc R U . . .
C00T C 0.4216(2) 0.6282(4) 0.3693(3) 0.0952(11) Uani 1 1 d . . . . .
H00T H 0.375078 0.581476 0.318846 0.114 Uiso 1 1 calc R U . . .
C00U C 0.4721(3) 0.8005(4) 0.5062(3) 0.0978(12) Uani 1 1 d . . . . .
H00U H 0.460814 0.870060 0.547409 0.117 Uiso 1 1 calc R U . . .
C00V C 0.4049(3) 0.7317(5) 0.4305(3) 0.1067(13) Uani 1 1 d . . . . .
H00V H 0.348293 0.754423 0.420185 0.128 Uiso 1 1 calc R U . . .

loop_
_atom_site_aniso_label
_atom_site_aniso_U_11
_atom_site_aniso_U_22
_atom_site_aniso_U_33
_atom_site_aniso_U_23
_atom_site_aniso_U_13
_atom_site_aniso_U_12
N001 0.0741(14) 0.0600(15) 0.0749(14) 0.0088(12) 0.0445(12) 0.0077(11)
N002 0.0838(16) 0.0658(16) 0.0816(16) 0.0035(13) 0.0505(14) 0.0043(12)
C003 0.0667(16) 0.0463(14) 0.0578(15) 0.0029(12) 0.0303(13) 0.0005(12)
C004 0.0861(19) 0.0486(16) 0.0595(16) 0.0029(13) 0.0325(15) -0.0046(14)
C005 0.0735(18) 0.0564(17) 0.0715(18) 0.0088(14) 0.0380(16) 0.0012(14)
C006 0.0644(16) 0.0624(18) 0.0618(16) 0.0031(13) 0.0306(14) 0.0096(13)
C007 0.0640(16) 0.0694(19) 0.0622(16) -0.0057(14) 0.0323(14) 0.0026(14)
C008 0.0668(16) 0.0657(18) 0.0665(16) 0.0042(14) 0.0340(14) 0.0113(14)
C009 0.0846(19) 0.0521(16) 0.0674(17) 0.0117(13) 0.0425(16) 0.0066(14)
C00A 0.0729(17) 0.0589(18) 0.0748(18) 0.0040(14) 0.0411(15) 0.0052(13)
C00B 0.093(2) 0.0633(18) 0.0721(19) 0.0125(15) 0.0500(18) 0.0182(16)
C00C 0.085(2) 0.0642(18) 0.0671(17) -0.0023(15) 0.0318(16) -0.0073(15)
C00D 0.086(2) 0.0629(18) 0.0738(18) -0.0052(15) 0.0394(17) -0.0001(15)
C00E 0.099(2) 0.0584(18) 0.0742(19) 0.0051(15) 0.0516(18) 0.0167(16)
C00F 0.086(2) 0.062(2) 0.0754(19) -0.0041(15) 0.0379(17) 0.0019(15)
C00G 0.087(2) 0.070(2) 0.0776(19) 0.0143(16) 0.0469(17) 0.0080(16)
C00H 0.0775(19) 0.077(2) 0.0677(18) 0.0048(16) 0.0286(17) 0.0013(17)
C00I 0.0770(19) 0.068(2) 0.0766(19) 0.0069(16) 0.0338(17) 0.0013(16)
C00J 0.087(2) 0.077(2) 0.083(2) 0.0110(17) 0.0450(18) -0.0037(17)
C00K 0.0664(18) 0.087(2) 0.083(2) 0.0044(17) 0.0351(16) 0.0051(16)
C00L 0.0814(19) 0.084(2) 0.0756(19) 0.0052(16) 0.0443(17) 0.0103(16)
C00M 0.117(3) 0.0594(19) 0.0716(18) -0.0009(15) 0.0484(19) -0.0017(18)
C00N 0.103(2) 0.0598(19) 0.084(2) 0.0036(16) 0.036(2) 0.0003(17)
C00O 0.0736(18) 0.085(2) 0.086(2) 0.0021(17) 0.0414(17) 0.0096(16)
C00P 0.149(3) 0.064(2) 0.090(2) 0.0012(18) 0.075(3) 0.012(2)
C00Q 0.091(2) 0.105(3) 0.081(2) 0.0040(19) 0.0509(19) 0.004(2)
C00R 0.082(2) 0.120(3) 0.093(2) -0.019(2) 0.055(2) -0.011(2)
C00S 0.075(2) 0.104(3) 0.111(3) -0.010(2) 0.053(2) 0.0123(19)
C00T 0.089(2) 0.117(3) 0.087(2) 0.006(2) 0.043(2) 0.023(2)
C00U 0.121(3) 0.097(3) 0.098(3) 0.013(2) 0.067(3) 0.032(2)
C00V 0.099(3) 0.139(4) 0.097(3) 0.014(3) 0.054(2) 0.036(3)

loop_
_atom_type_symbol
_atom_type_description
_atom_type_scat_dispersion_real
_atom_type_scat_dispersion_imag
_atom_type_scat_source
C C 0.0033 0.0016 'International Tables Vol C Tables 4.2.6.8 and 6.1.1.4'
H H 0.0000 0.0000 'International Tables Vol C Tables 4.2.6.8 and 6.1.1.4'
N N 0.0061 0.0033 'International Tables Vol C Tables 4.2.6.8 and 6.1.1.4'

loop_
_geom_angle_atom_site_label_1
_geom_angle_atom_site_label_2
_geom_angle_atom_site_label_3
_geom_angle
_geom_angle_site_symmetry_1
_geom_angle_site_symmetry_3
_geom_angle_publ_flag
C00A N001 C006 107.7(2) . . ?
C00G N001 C006 121.6(2) . . ?
C00G N001 C00A 130.6(2) . . ?
C00A N002 C008 107.2(2) . . ?
C005 C003 C009 119.0(3) . . ?
C005 C003 C00D 123.9(2) . . ?
C00D C003 C009 117.1(2) . . ?
C00C C004 C009 117.2(3) . . ?
C00C C004 C00M 123.3(3) . . ?
C00M C004 C009 119.5(3) . . ?
C003 C005 C00A 121.3(3) . . ?
C00I C005 C003 120.2(3) . . ?
C00I C005 C00A 118.5(3) . . ?
N001 C006 C00F 117.9(2) . . ?
C008 C006 N001 104.5(2) . . ?
C008 C006 C00F 137.6(3) . . ?
C00L C007 C008 120.1(2) . . ?
C00O C007 C008 121.9(3) . . ?
C00O C007 C00L 118.0(3) . . ?
N002 C008 C007 119.5(2) . . ?
C006 C008 N002 110.5(2) . . ?
C006 C008 C007 129.9(3) . . ?
C003 C009 C004 119.6(2) . . ?
C00B C009 C003 121.0(3) . . ?
C00B C009 C004 119.4(3) . . ?
N001 C00A C005 124.6(2) . . ?
N002 C00A N001 110.0(2) . . ?
N002 C00A C005 124.8(3) . . ?
C009 C00B C00E 120.6(3) . . ?
C009 C00B C00H 119.8(3) . . ?
C00E C00B C00H 119.6(3) . . ?
C004 C00C H00C 118.7 . . ?
C00I C00C C004 122.6(3) . . ?
C00I C00C H00C 118.7 . . ?
C003 C00D H00D 118.8 . . ?
C00K C00D C003 122.4(3) . . ?
C00K C00D H00D 118.8 . . ?
C00B C00E C00P 119.3(3) . . ?
C00U C00E C00B 119.1(3) . . ?
C00U C00E C00P 121.6(3) . . ?
C006 C00F H00F 119.9 . . ?
C00N C00F C006 120.2(3) . . ?
C00N C00F H00F 119.9 . . ?
N001 C00G H00G 120.5 . . ?
C00J C00G N001 119.0(3) . . ?
C00J C00G H00G 120.5 . . ?
C00B C00H C00K 118.8(3) . . ?
C00T C00H C00B 117.8(3) . . ?
C00T C00H C00K 123.4(3) . . ?
C005 C00I H00I 119.3 . . ?
C00C C00I C005 121.4(3) . . ?
C00C C00I H00I 119.3 . . ?
C00G C00J H00J 119.2 . . ?
C00G C00J C00N 121.6(3) . . ?
C00N C00J H00J 119.2 . . ?
C00D C00K C00H 120.8(3) . . ?
C00D C00K H00K 119.6 . . ?
C00H C00K H00K 119.6 . . ?
C007 C00L H00L 119.4 . . ?
C00Q C00L C007 121.3(3) . . ?
C00Q C00L H00L 119.4 . . ?
C004 C00M H00M 120.0 . . ?
C00P C00M C004 120.0(3) . . ?
C00P C00M H00M 120.0 . . ?
C00F C00N C00J 119.7(3) . . ?
C00F C00N H00N 120.2 . . ?
C00J C00N H00N 120.2 . . ?
C007 C00O H00O 119.6 . . ?
C007 C00O C00S 120.7(3) . . ?
C00S C00O H00O 119.6 . . ?
C00E C00P H00P 119.4 . . ?
C00M C00P C00E 121.1(3) . . ?
C00M C00P H00P 119.4 . . ?
C00L C00Q H00Q 120.0 . . ?
C00R C00Q C00L 120.0(3) . . ?
C00R C00Q H00Q 120.0 . . ?
C00Q C00R H00R 119.9 . . ?
C00Q C00R C00S 120.1(3) . . ?
C00S C00R H00R 119.9 . . ?
C00O C00S H00S 120.1 . . ?
C00R C00S C00O 119.8(3) . . ?
C00R C00S H00S 120.1 . . ?
C00H C00T H00T 118.5 . . ?
C00H C00T C00V 123.1(4) . . ?
C00V C00T H00T 118.5 . . ?
C00E C00U H00U 119.6 . . ?
C00V C00U C00E 120.8(3) . . ?
C00V C00U H00U 119.6 . . ?
C00T C00V H00V 120.2 . . ?
C00U C00V C00T 119.6(3) . . ?
C00U C00V H00V 120.2 . . ?

loop_
_geom_bond_atom_site_label_1
_geom_bond_atom_site_label_2
_geom_bond_distance
_geom_bond_site_symmetry_2
_geom_bond_publ_flag
N001 C006 1.410(3) . ?
N001 C00A 1.388(3) . ?
N001 C00G 1.382(3) . ?
N002 C008 1.385(3) . ?
N002 C00A 1.319(3) . ?
C003 C005 1.397(4) . ?
C003 C009 1.439(4) . ?
C003 C00D 1.434(4) . ?
C004 C009 1.447(4) . ?
C004 C00C 1.383(4) . ?
C004 C00M 1.432(4) . ?
C005 C00A 1.484(4) . ?
C005 C00I 1.371(4) . ?
C006 C008 1.379(4) . ?
C006 C00F 1.412(4) . ?
C007 C008 1.471(4) . ?
C007 C00L 1.388(4) . ?
C007 C00O 1.378(4) . ?
C009 C00B 1.405(4) . ?
C00B C00E 1.416(4) . ?
C00B C00H 1.430(4) . ?
C00C H00C 0.9300 . ?
C00C C00I 1.369(4) . ?
C00D H00D 0.9300 . ?
C00D C00K 1.356(4) . ?
C00E C00P 1.438(5) . ?
C00E C00U 1.406(5) . ?
C00F H00F 0.9300 . ?
C00F C00N 1.361(4) . ?
C00G H00G 0.9300 . ?
C00G C00J 1.345(4) . ?
C00H C00K 1.432(4) . ?
C00H C00T 1.373(4) . ?
C00I H00I 0.9300 . ?
C00J H00J 0.9300 . ?
C00J C00N 1.420(4) . ?
C00K H00K 0.9300 . ?
C00L H00L 0.9300 . ?
C00L C00Q 1.375(4) . ?
C00M H00M 0.9300 . ?
C00M C00P 1.377(5) . ?
C00N H00N 0.9300 . ?
C00O H00O 0.9300 . ?
C00O C00S 1.391(4) . ?
C00P H00P 0.9300 . ?
C00Q H00Q 0.9300 . ?
C00Q C00R 1.365(5) . ?
C00R H00R 0.9300 . ?
C00R C00S 1.372(5) . ?
C00S H00S 0.9300 . ?
C00T H00T 0.9300 . ?
C00T C00V 1.380(5) . ?
C00U H00U 0.9300 . ?
C00U C00V 1.366(5) . ?
C00V H00V 0.9300 . ?

loop_
_geom_torsion_atom_site_label_1
_geom_torsion_atom_site_label_2
_geom_torsion_atom_site_label_3
_geom_torsion_atom_site_label_4
_geom_torsion
_geom_torsion_site_symmetry_1
_geom_torsion_site_symmetry_2
_geom_torsion_site_symmetry_3
_geom_torsion_site_symmetry_4
_geom_torsion_publ_flag
N001 C006 C008 N002 0.9(3) . . . . ?
N001 C006 C008 C007 -179.7(3) . . . . ?
N001 C006 C00F C00N 0.3(4) . . . . ?
N001 C00G C00J C00N 2.3(5) . . . . ?
C003 C005 C00A N001 -65.3(4) . . . . ?
C003 C005 C00A N002 124.3(3) . . . . ?
C003 C005 C00I C00C 2.7(4) . . . . ?
C003 C009 C00B C00E -179.2(2) . . . . ?
C003 C009 C00B C00H 0.3(4) . . . . ?
C003 C00D C00K C00H 0.2(5) . . . . ?
C004 C009 C00B C00E 0.2(4) . . . . ?
C004 C009 C00B C00H 179.7(2) . . . . ?
C004 C00C C00I C005 -1.4(4) . . . . ?
C004 C00M C00P C00E 0.3(5) . . . . ?
C005 C003 C009 C004 -0.1(4) . . . . ?
C005 C003 C009 C00B 179.3(2) . . . . ?
C005 C003 C00D C00K -179.5(3) . . . . ?
C006 N001 C00A N002 1.2(3) . . . . ?
C006 N001 C00A C005 -170.5(3) . . . . ?
C006 N001 C00G C00J -1.9(4) . . . . ?
C006 C00F C00N C00J 0.0(5) . . . . ?
C007 C00L C00Q C00R 0.0(5) . . . . ?
C007 C00O C00S C00R -1.0(5) . . . . ?
C008 N002 C00A N001 -0.6(3) . . . . ?
C008 N002 C00A C005 171.0(3) . . . . ?
C008 C006 C00F C00N 179.7(3) . . . . ?
C008 C007 C00L C00Q 179.5(3) . . . . ?
C008 C007 C00O C00S -179.0(3) . . . . ?
C009 C003 C005 C00A 178.7(2) . . . . ?
C009 C003 C005 C00I -1.9(4) . . . . ?
C009 C003 C00D C00K -0.3(4) . . . . ?
C009 C004 C00C C00I -0.5(4) . . . . ?
C009 C004 C00M C00P -1.8(4) . . . . ?
C009 C00B C00E C00P -1.8(4) . . . . ?
C009 C00B C00E C00U 178.9(3) . . . . ?
C009 C00B C00H C00K -0.3(4) . . . . ?
C009 C00B C00H C00T -179.7(3) . . . . ?
C00A N001 C006 C008 -1.2(3) . . . . ?
C00A N001 C006 C00F 178.4(2) . . . . ?
C00A N001 C00G C00J -179.1(3) . . . . ?
C00A N002 C008 C006 -0.2(3) . . . . ?
C00A N002 C008 C007 -179.7(2) . . . . ?
C00A C005 C00I C00C -177.9(3) . . . . ?
C00B C00E C00P C00M 1.5(5) . . . . ?
C00B C00E C00U C00V 0.6(5) . . . . ?
C00B C00H C00K C00D 0.1(4) . . . . ?
C00B C00H C00T C00V 1.0(5) . . . . ?
C00C C004 C009 C003 1.3(4) . . . . ?
C00C C004 C009 C00B -178.2(2) . . . . ?
C00C C004 C00M C00P 177.9(3) . . . . ?
C00D C003 C005 C00A -2.1(4) . . . . ?
C00D C003 C005 C00I 177.4(3) . . . . ?
C00D C003 C009 C004 -179.4(2) . . . . ?
C00D C003 C009 C00B 0.0(4) . . . . ?
C00E C00B C00H C00K 179.1(3) . . . . ?
C00E C00B C00H C00T -0.2(4) . . . . ?
C00E C00U C00V C00T 0.1(6) . . . . ?
C00F C006 C008 N002 -178.6(3) . . . . ?
C00F C006 C008 C007 0.8(6) . . . . ?
C00G N001 C006 C008 -179.0(2) . . . . ?
C00G N001 C006 C00F 0.6(4) . . . . ?
C00G N001 C00A N002 178.6(3) . . . . ?
C00G N001 C00A C005 7.0(5) . . . . ?
C00G C00J C00N C00F -1.4(5) . . . . ?
C00H C00B C00E C00P 178.8(3) . . . . ?
C00H C00B C00E C00U -0.5(4) . . . . ?
C00H C00T C00V C00U -0.9(6) . . . . ?
C00I C005 C00A N001 115.3(3) . . . . ?
C00I C005 C00A N002 -55.1(4) . . . . ?
C00K C00H C00T C00V -178.4(3) . . . . ?
C00L C007 C008 N002 -35.7(4) . . . . ?
C00L C007 C008 C006 145.0(3) . . . . ?
C00L C007 C00O C00S -0.2(5) . . . . ?
C00L C00Q C00R C00S -1.1(5) . . . . ?
C00M C004 C009 C003 -179.0(2) . . . . ?
C00M C004 C009 C00B 1.6(4) . . . . ?
C00M C004 C00C C00I 179.8(3) . . . . ?
C00O C007 C008 N002 143.1(3) . . . . ?
C00O C007 C008 C006 -36.3(4) . . . . ?
C00O C007 C00L C00Q 0.7(5) . . . . ?
C00P C00E C00U C00V -178.7(3) . . . . ?
C00Q C00R C00S C00O 1.6(5) . . . . ?
C00T C00H C00K C00D 179.4(3) . . . . ?
C00U C00E C00P C00M -179.2(3) . . . . ?
